data_7043948
loop_
_publ_author_name
'Mahapatra, Prithwish'
'Ghosh, Soumavo'
'Koizumi, Naoki'
'Kanetomo, Takuya'
'Ishida, Takayuki'
'Drew, Michael G.B'
'Ghosh, Ashutosh'

_publ_section_title
;
 Structural Variations in (CuL)2Ln Complexes of a Series of Lanthanide
 Ions with Salen-Type Unsymmetrical Schiff Base(H2L): The Dy and Tb
 Derivatives as Potential Single-Molecule Magnets
;
_journal_name_full 'Dalton Trans.'
_journal_paper_doi 10.1039/C7DT02061A
_journal_year 2017
_chemical_formula_sum 'C40 H42 Cu2 Gd N9 O13'
_chemical_formula_weight 1141.15
_space_group_crystal_system tetragonal
_space_group_IT_number 88
_space_group_name_Hall '-I 4ad'
_space_group_name_H-M_alt 'I 41/a'
_symmetry_space_group_name_Hall '-I 4ad'
_symmetry_space_group_name_H-M 'I 41/a :2'
_atom_sites_solution_hydrogens geom
_audit_creation_method SHELXL-2016/6
_audit_update_record
;
2017-07-31 deposited with the CCDC.
2017-08-10 downloaded from the CCDC.
;
_cell_angle_alpha 90
_cell_angle_beta 90
_cell_angle_gamma 90
_cell_formula_units_Z 8
_cell_length_a 17.341(3)
_cell_length_b 17.341(3)
_cell_length_c 30.703(13)
_cell_measurement_reflns_used 21426
_cell_measurement_temperature 293(2)
_cell_measurement_theta_max 25.510
_cell_measurement_theta_min 1.349
_cell_volume 9233(5)
_computing_cell_refinement 'Bruker SMART'
_computing_data_collection 'Bruker SMART'
_computing_data_reduction 'Bruker SAINT'
_computing_molecular_graphics PLATON(Spek,2004)
_computing_publication_material 'SHELXL-2016/6, PLATON, WINGX (Ferrugia, 2012)'
_computing_structure_refinement 'SHELXL-2016/6 (Sheldrick, 2016)'
_diffrn_ambient_temperature 293(2)
_diffrn_measured_fraction_theta_full 0.997
_diffrn_measured_fraction_theta_max 0.986
_diffrn_measurement_device_type 'CCD area detector'
_diffrn_measurement_method 'phi and omega scans'
_diffrn_radiation_monochromator graphite
_diffrn_radiation_source 'fine-focus sealed tube'
_diffrn_radiation_type MoK\a
_diffrn_radiation_wavelength 0.71073
_diffrn_reflns_av_R_equivalents 0.0915
_diffrn_reflns_av_unetI/netI 0.0634
_diffrn_reflns_Laue_measured_fraction_full 0.997
_diffrn_reflns_Laue_measured_fraction_max 0.986
_diffrn_reflns_limit_h_max 19
_diffrn_reflns_limit_h_min -18
_diffrn_reflns_limit_k_max 20
_diffrn_reflns_limit_k_min -20
_diffrn_reflns_limit_l_max 36
_diffrn_reflns_limit_l_min -36
_diffrn_reflns_number 21426
_diffrn_reflns_point_group_measured_fraction_full 0.997
_diffrn_reflns_point_group_measured_fraction_max 0.986
_diffrn_reflns_theta_full 25.242
_diffrn_reflns_theta_max 25.510
_diffrn_reflns_theta_min 1.349
_exptl_absorpt_coefficient_mu 2.404
_exptl_absorpt_correction_T_max 0.953
_exptl_absorpt_correction_T_min 0.917
_exptl_absorpt_correction_type empirical
_exptl_absorpt_process_details SADABS
_exptl_crystal_colour green
_exptl_crystal_density_diffrn 1.642
_exptl_crystal_density_method 'not measured'
_exptl_crystal_description prismatic
_exptl_crystal_F_000 4568
_exptl_crystal_size_max 0.04
_exptl_crystal_size_mid 0.03
_exptl_crystal_size_min 0.02
_refine_diff_density_max 1.643
_refine_diff_density_min -1.429
_refine_diff_density_rms 0.167
_refine_ls_extinction_method none
_refine_ls_goodness_of_fit_ref 0.964
_refine_ls_hydrogen_treatment constr
_refine_ls_matrix_type full
_refine_ls_number_parameters 297
_refine_ls_number_reflns 4241
_refine_ls_number_restraints 36
_refine_ls_restrained_S_all 0.975
_refine_ls_R_factor_all 0.1115
_refine_ls_R_factor_gt 0.0713
_refine_ls_shift/su_max 0.001
_refine_ls_shift/su_mean 0.000
_refine_ls_structure_factor_coef Fsqd
_refine_ls_weighting_details 'w=1/[\s^2^(Fo^2^)+(0.1532P)^2^+22.4622P] where P=(Fo^2^+2Fc^2^)/3'
_refine_ls_weighting_scheme calc
_refine_ls_wR_factor_gt 0.1931
_refine_ls_wR_factor_ref 0.2331
_reflns_Friedel_coverage 0.000
_reflns_number_gt 2651
_reflns_number_total 4241
_reflns_threshold_expression 'I > 2\s(I)'
_cod_data_source_file c7dt02061a2.cif
_cod_data_source_block 1
_cod_database_code 7043948
_shelx_shelxl_version_number 2016/6
_shelx_space_group_comment
;
The symmetry employed for this shelxl refinement is uniquely defined
by the following loop, which should always be used as a source of
symmetry information in preference to the above space-group names.
They are only intended as comments.
;

loop_
_space_group_symop_operation_xyz
'x, y, z'
'-x, -y+1/2, z'
'-y+3/4, x+1/4, z+1/4'
'y+1/4, -x+1/4, z+1/4'
'x+1/2, y+1/2, z+1/2'
'-x+1/2, -y+1, z+1/2'
'-y+5/4, x+3/4, z+3/4'
'y+3/4, -x+3/4, z+3/4'
'-x, -y, -z'
'x, y-1/2, -z'
'y-3/4, -x-1/4, -z-1/4'
'-y-1/4, x-1/4, -z-1/4'
'-x+1/2, -y+1/2, -z+1/2'
'x+1/2, y, -z+1/2'
'y-1/4, -x+1/4, -z+1/4'
'-y+1/4, x+1/4, -z+1/4'

loop_
_atom_site_label
_atom_site_type_symbol
_atom_site_fract_x
_atom_site_fract_y
_atom_site_fract_z
_atom_site_U_iso_or_equiv
_atom_site_adp_type
_atom_site_occupancy
_atom_site_site_symmetry_order
_atom_site_calc_flag
_atom_site_refinement_flags_posn
_atom_site_refinement_flags_adp
_atom_site_refinement_flags_occupancy
Cu1 Cu 0.51685(6) 0.07054(6) 0.62909(3) 0.0530(4) Uani 1 1 d . . .
Gd1 Gd 0.500000 0.250000 0.59122(2) 0.0613(3) Uani 1 2 d S T P
N1 N 0.4692(5) 0.0368(4) 0.6857(3) 0.069(2) Uani 1 1 d . . .
N2 N 0.4995(5) -0.0261(4) 0.5966(3) 0.061(2) Uani 1 1 d . . .
N3 N 0.6484(8) 0.0467(7) 0.6425(4) 0.100(3) Uani 1 1 d . . .
N4 N 0.500000 0.250000 0.4949(5) 0.112(7) Uani 1 2 d S T P
N5 N 0.3365(8) 0.1740(8) 0.6028(4) 0.104(3) Uani 1 1 d . U .
O1 O 0.5294(3) 0.1742(3) 0.65321(17) 0.0525(14) Uani 1 1 d . . .
O2 O 0.5500(3) 0.1235(3) 0.5753(2) 0.0553(15) Uani 1 1 d . . .
O3 O 0.500000 0.250000 0.4551(5) 0.118(4) Uani 1 2 d S TU P
O4 O 0.4516(6) 0.2144(4) 0.5164(3) 0.103(3) Uani 1 1 d . . .
O5 O 0.2753(6) 0.1480(6) 0.6083(4) 0.133(4) Uani 1 1 d . . .
O6 O 0.3913(8) 0.1379(7) 0.6026(4) 0.139(4) Uani 1 1 d . U .
O7 O 0.3465(6) 0.2480(6) 0.5961(3) 0.124(3) Uani 1 1 d . U .
C1 C 0.5615(5) 0.1819(5) 0.6926(3) 0.060(2) Uani 1 1 d . . .
C2 C 0.6136(6) 0.2406(6) 0.7014(4) 0.072(3) Uani 1 1 d . . .
H2 H 0.623954 0.276160 0.679496 0.086 Uiso 1 1 calc R U .
C3 C 0.6496(6) 0.2490(8) 0.7392(5) 0.093(4) Uani 1 1 d . . .
H3 H 0.683447 0.289738 0.743970 0.112 Uiso 1 1 calc R U .
C4 C 0.6350(9) 0.1944(10) 0.7716(5) 0.123(5) Uani 1 1 d . . .
H4 H 0.662235 0.196711 0.797691 0.147 Uiso 1 1 calc R U .
C5 C 0.5829(9) 0.1395(9) 0.7658(4) 0.106(4) Uani 1 1 d . . .
H5 H 0.572053 0.106678 0.789027 0.127 Uiso 1 1 calc R U .
C6 C 0.5427(7) 0.1280(7) 0.7261(3) 0.078(3) Uani 1 1 d . . .
C7 C 0.4860(6) 0.0693(6) 0.7218(4) 0.072(3) Uani 1 1 d . . .
C8 C 0.4415(9) 0.0468(9) 0.7633(4) 0.124(5) Uani 1 1 d . . .
H8A H 0.387264 0.053602 0.758455 0.186 Uiso 1 1 calc R U .
H8B H 0.457808 0.078888 0.787013 0.186 Uiso 1 1 calc R U .
H8C H 0.451764 -0.006242 0.770177 0.186 Uiso 1 1 calc R U .
C9 C 0.4098(7) -0.0240(8) 0.6856(4) 0.098(4) Uani 1 1 d . . .
H9A H 0.364113 -0.004769 0.700293 0.118 Uiso 1 1 calc R U .
H9B H 0.428677 -0.067883 0.702059 0.118 Uiso 1 1 calc R U .
C10 C 0.3866(10) -0.0518(10) 0.6384(6) 0.128(5) Uani 1 1 d . U .
H10A H 0.345206 -0.089206 0.640503 0.153 Uiso 1 1 calc R U .
H10B H 0.368005 -0.008174 0.621707 0.153 Uiso 1 1 calc R U .
C11 C 0.4503(7) -0.0855(6) 0.6167(4) 0.081(3) Uani 1 1 d . . .
H11A H 0.431733 -0.120478 0.594422 0.097 Uiso 1 1 calc R U .
H11B H 0.480497 -0.115130 0.637387 0.097 Uiso 1 1 calc R U .
C12 C 0.5304(5) -0.0380(5) 0.5588(3) 0.059(2) Uani 1 1 d . . .
H12 H 0.518402 -0.084792 0.545666 0.071 Uiso 1 1 calc R U .
C13 C 0.5799(5) 0.0105(4) 0.5353(3) 0.0493(19) Uani 1 1 d . . .
C14 C 0.6190(5) -0.0241(5) 0.5001(3) 0.059(2) Uani 1 1 d . . .
H14 H 0.609678 -0.075558 0.493330 0.071 Uiso 1 1 calc R U .
C15 C 0.6705(6) 0.0176(6) 0.4758(3) 0.071(3) Uani 1 1 d . . .
H15 H 0.698025 -0.005641 0.453290 0.086 Uiso 1 1 calc R U .
C16 C 0.6809(6) 0.0955(6) 0.4854(3) 0.074(3) Uani 1 1 d . . .
H16 H 0.715426 0.124496 0.469002 0.088 Uiso 1 1 calc R U .
C17 C 0.6412(6) 0.1298(5) 0.5186(3) 0.061(2) Uani 1 1 d . . .
H17 H 0.649440 0.181747 0.524442 0.074 Uiso 1 1 calc R U .
C18 C 0.5882(5) 0.0882(4) 0.5442(3) 0.0470(19) Uani 1 1 d . . .
C19 C 0.7026(10) 0.0758(10) 0.6403(5) 0.107(5) Uani 1 1 d . . .
C20 C 0.7807(12) 0.1167(13) 0.6331(7) 0.183(9) Uani 1 1 d . U .
H20A H 0.772110 0.165667 0.619374 0.274 Uiso 1 1 calc R U .
H20B H 0.812834 0.085364 0.614811 0.274 Uiso 1 1 calc R U .
H20C H 0.805629 0.124424 0.660677 0.274 Uiso 1 1 calc R U .

loop_
_atom_site_aniso_label
_atom_site_aniso_U_11
_atom_site_aniso_U_22
_atom_site_aniso_U_33
_atom_site_aniso_U_23
_atom_site_aniso_U_13
_atom_site_aniso_U_12
Cu1 0.0616(7) 0.0476(6) 0.0500(7) 0.0092(4) 0.0040(5) -0.0010(4)
Gd1 0.1072(6) 0.0389(4) 0.0378(4) 0.000 0.000 0.0069(3)
N1 0.076(5) 0.066(5) 0.066(6) 0.014(4) 0.014(4) -0.002(4)
N2 0.076(5) 0.042(4) 0.064(5) 0.013(3) 0.003(4) -0.009(3)
N3 0.118(10) 0.095(8) 0.089(7) 0.016(6) 0.010(7) -0.002(7)
N4 0.24(2) 0.056(8) 0.034(8) 0.000 0.000 0.034(11)
N5 0.106(5) 0.109(5) 0.095(5) -0.005(4) -0.005(4) -0.009(4)
O1 0.061(4) 0.055(3) 0.041(3) 0.006(3) -0.002(3) 0.005(3)
O2 0.078(4) 0.038(3) 0.050(3) -0.003(2) 0.005(3) 0.000(3)
O3 0.174(9) 0.103(7) 0.078(7) 0.000 0.000 0.029(6)
O4 0.197(10) 0.061(5) 0.052(5) -0.006(4) -0.040(5) 0.019(5)
O5 0.087(6) 0.148(9) 0.165(10) 0.045(7) -0.022(6) -0.044(6)
O6 0.137(5) 0.151(5) 0.131(5) -0.012(4) -0.009(4) 0.005(4)
O7 0.133(5) 0.120(5) 0.120(5) 0.003(4) 0.003(4) -0.025(4)
C1 0.051(5) 0.075(6) 0.053(6) 0.006(5) -0.003(4) 0.012(4)
C2 0.064(6) 0.090(7) 0.062(6) 0.002(5) 0.003(5) 0.003(5)
C3 0.067(7) 0.114(10) 0.099(10) -0.007(8) -0.028(7) 0.014(6)
C4 0.130(13) 0.153(15) 0.084(10) 0.008(10) -0.046(9) 0.000(11)
C5 0.126(11) 0.141(12) 0.051(7) 0.020(7) -0.008(7) -0.010(9)
C6 0.087(8) 0.093(8) 0.052(6) 0.005(5) 0.003(5) 0.019(6)
C7 0.083(7) 0.081(7) 0.053(6) 0.021(5) 0.018(5) 0.009(6)
C8 0.152(13) 0.159(14) 0.061(8) 0.045(8) 0.026(8) -0.009(11)
C9 0.104(9) 0.108(9) 0.083(8) 0.015(7) 0.038(7) -0.029(7)
C10 0.123(8) 0.127(8) 0.133(8) 0.008(7) 0.005(7) -0.024(7)
C11 0.099(8) 0.060(6) 0.084(8) 0.004(5) 0.015(6) -0.019(6)
C12 0.061(5) 0.041(5) 0.076(7) -0.001(4) -0.003(5) -0.001(4)
C13 0.059(5) 0.040(4) 0.050(5) 0.005(4) -0.001(4) -0.002(4)
C14 0.072(6) 0.048(5) 0.058(6) -0.010(4) -0.003(5) 0.003(4)
C15 0.084(7) 0.069(6) 0.061(6) -0.009(5) 0.011(5) 0.012(5)
C16 0.082(7) 0.074(7) 0.065(7) 0.008(5) 0.022(5) -0.001(5)
C17 0.088(7) 0.044(5) 0.052(5) -0.005(4) 0.016(5) -0.006(4)
C18 0.060(5) 0.042(4) 0.039(4) 0.001(3) -0.003(4) 0.005(4)
C19 0.102(11) 0.104(11) 0.115(11) 0.041(9) -0.003(9) 0.023(9)
C20 0.145(13) 0.189(15) 0.215(16) 0.040(13) 0.011(12) 0.006(12)

loop_
_atom_type_symbol
_atom_type_description
_atom_type_scat_dispersion_real
_atom_type_scat_dispersion_imag
_atom_type_scat_source
C C 0.0033 0.0016 'International Tables Vol C Tables 4.2.6.8 and 6.1.1.4'
H H 0.0000 0.0000 'International Tables Vol C Tables 4.2.6.8 and 6.1.1.4'
N N 0.0061 0.0033 'International Tables Vol C Tables 4.2.6.8 and 6.1.1.4'
O O 0.0106 0.0060 'International Tables Vol C Tables 4.2.6.8 and 6.1.1.4'
Cu Cu 0.3201 1.2651 'International Tables Vol C Tables 4.2.6.8 and 6.1.1.4'
Gd Gd -0.1653 3.9035 'International Tables Vol C Tables 4.2.6.8 and 6.1.1.4'

loop_
_geom_angle_atom_site_label_1
_geom_angle_atom_site_label_2
_geom_angle_atom_site_label_3
_geom_angle
_geom_angle_site_symmetry_1
_geom_angle_site_symmetry_3
O1 Cu1 N2 171.3(3) . .
O1 Cu1 O2 81.7(2) . .
N2 Cu1 O2 90.9(3) . .
O1 Cu1 N1 89.2(3) . .
N2 Cu1 N1 97.3(3) . .
O2 Cu1 N1 167.7(3) . .
O1 Cu1 N3 89.3(3) . .
N2 Cu1 N3 95.0(4) . .
O2 Cu1 N3 86.9(3) . .
N1 Cu1 N3 101.3(4) . .
O1 Cu1 Gd1 44.30(16) . .
N2 Cu1 Gd1 127.0(2) . .
O2 Cu1 Gd1 45.55(15) . .
N1 Cu1 Gd1 122.5(2) . .
N3 Cu1 Gd1 108.0(3) . .
O1 Gd1 O1 73.1(3) 2_655 .
O1 Gd1 O2 65.2(2) 2_655 2_655
O1 Gd1 O2 138.2(2) . 2_655
O1 Gd1 O2 138.2(2) 2_655 .
O1 Gd1 O2 65.2(2) . .
O2 Gd1 O2 156.6(3) 2_655 .
O1 Gd1 O4 142.8(2) 2_655 .
O1 Gd1 O4 131.9(2) . .
O2 Gd1 O4 85.4(2) 2_655 .
O2 Gd1 O4 73.3(2) . .
O1 Gd1 O4 131.9(2) 2_655 2_655
O1 Gd1 O4 142.8(2) . 2_655
O2 Gd1 O4 73.3(2) 2_655 2_655
O2 Gd1 O4 85.4(2) . 2_655
O4 Gd1 O4 48.8(5) . 2_655
O1 Gd1 O7 99.3(3) 2_655 2_655
O1 Gd1 O7 75.3(3) . 2_655
O2 Gd1 O7 111.0(3) 2_655 2_655
O2 Gd1 O7 70.4(3) . 2_655
O4 Gd1 O7 112.8(3) . 2_655
O4 Gd1 O7 73.5(3) 2_655 2_655
O1 Gd1 O7 75.3(3) 2_655 .
O1 Gd1 O7 99.3(3) . .
O2 Gd1 O7 70.4(3) 2_655 .
O2 Gd1 O7 111.0(3) . .
O4 Gd1 O7 73.5(3) . .
O4 Gd1 O7 112.8(3) 2_655 .
O7 Gd1 O7 173.5(5) 2_655 .
O1 Gd1 O6 69.5(3) 2_655 2_655
O1 Gd1 O6 98.3(3) . 2_655
O2 Gd1 O6 68.1(3) 2_655 2_655
O2 Gd1 O6 115.2(3) . 2_655
O4 Gd1 O6 121.4(3) . 2_655
O4 Gd1 O6 73.3(3) 2_655 2_655
O7 Gd1 O6 45.1(4) 2_655 2_655
O7 Gd1 O6 133.7(4) . 2_655
O1 Gd1 O6 98.3(3) 2_655 .
O1 Gd1 O6 69.5(3) . .
O2 Gd1 O6 115.2(3) 2_655 .
O2 Gd1 O6 68.1(3) . .
O4 Gd1 O6 73.3(3) . .
O4 Gd1 O6 121.4(3) 2_655 .
O7 Gd1 O6 133.7(4) 2_655 .
O7 Gd1 O6 45.1(4) . .
O6 Gd1 O6 165.3(5) 2_655 .
C7 N1 C9 118.6(9) . .
C7 N1 Cu1 121.8(7) . .
C9 N1 Cu1 119.5(7) . .
C12 N2 C11 120.3(8) . .
C12 N2 Cu1 121.7(6) . .
C11 N2 Cu1 118.0(7) . .
C19 N3 Cu1 139.3(12) . .
O4 N4 O4 115.2(14) 2_655 .
O4 N4 O3 122.4(7) 2_655 .
O4 N4 O3 122.4(7) . .
O4 N4 Gd1 57.6(7) 2_655 .
O4 N4 Gd1 57.6(7) . .
O3 N4 Gd1 180.0 . .
O6 N5 O5 123.3(15) . .
O6 N5 O7 115.3(14) . .
O5 N5 O7 121.4(14) . .
C1 O1 Cu1 118.7(5) . .
C1 O1 Gd1 139.5(5) . .
Cu1 O1 Gd1 100.5(2) . .
C18 O2 Cu1 122.5(5) . .
C18 O2 Gd1 138.9(5) . .
Cu1 O2 Gd1 98.6(2) . .
N4 O4 Gd1 98.0(8) . .
N5 O6 Gd1 100.7(10) . .
N5 O7 Gd1 98.8(9) . .
O1 C1 C2 121.4(9) . .
O1 C1 C6 119.3(9) . .
C2 C1 C6 119.3(9) . .
C3 C2 C1 123.9(11) . .
C2 C3 C4 117.7(13) . .
C5 C4 C3 121.0(13) . .
C4 C5 C6 123.4(13) . .
C7 C6 C5 121.2(11) . .
C7 C6 C1 124.2(10) . .
C5 C6 C1 114.5(12) . .
N1 C7 C6 123.7(9) . .
N1 C7 C8 119.4(11) . .
C6 C7 C8 116.9(11) . .
N1 C9 C10 113.5(9) . .
C11 C10 C9 111.1(14) . .
C10 C11 N2 111.1(11) . .
N2 C12 C13 128.3(8) . .
C18 C13 C12 123.1(8) . .
C18 C13 C14 121.2(8) . .
C12 C13 C14 115.7(8) . .
C15 C14 C13 120.4(8) . .
C14 C15 C16 118.6(9) . .
C17 C16 C15 121.0(9) . .
C16 C17 C18 121.5(8) . .
O2 C18 C13 123.2(7) . .
O2 C18 C17 119.7(7) . .
C13 C18 C17 117.1(7) . .
N3 C19 C20 175(2) . .

loop_
_geom_bond_atom_site_label_1
_geom_bond_atom_site_label_2
_geom_bond_distance
_geom_bond_site_symmetry_2
Cu1 O1 1.956(6) .
Cu1 N2 1.973(8) .
Cu1 O2 1.975(6) .
Cu1 N1 2.013(8) .
Cu1 N3 2.354(14) .
Cu1 Gd1 3.3351(12) .
Gd1 O1 2.369(5) 2_655
Gd1 O1 2.369(5) .
Gd1 O2 2.408(5) 2_655
Gd1 O2 2.408(5) .
Gd1 O4 2.521(7) .
Gd1 O4 2.521(7) 2_655
Gd1 O7 2.666(11) 2_655
Gd1 O7 2.666(11) .
Gd1 O6 2.730(12) 2_655
Gd1 O6 2.730(12) .
N1 C7 1.277(13) .
N1 C9 1.474(14) .
N2 C12 1.293(12) .
N2 C11 1.474(12) .
N3 C19 1.070(17) .
N4 O4 1.234(11) 2_655
N4 O4 1.234(11) .
N4 O3 1.221(18) .
N5 O6 1.137(14) .
N5 O5 1.166(14) .
N5 O7 1.311(14) .
O1 C1 1.339(10) .
O2 C18 1.315(9) .
C1 C2 1.388(14) .
C1 C6 1.427(14) .
C2 C3 1.326(15) .
C3 C4 1.396(19) .
C4 C5 1.33(2) .
C5 C6 1.420(17) .
C6 C7 1.421(16) .
C7 C8 1.538(14) .
C9 C10 1.58(2) .
C10 C11 1.415(19) .
C12 C13 1.403(12) .
C13 C18 1.381(11) .
C13 C14 1.409(12) .
C14 C15 1.371(13) .
C15 C16 1.395(13) .
C16 C17 1.366(13) .
C17 C18 1.409(12) .
C19 C20 1.54(3) .
